data_2101330
loop_
_publ_author_name
'Stensland, B.'
'Cs\"oregh, I.'
'H\"ogberg, T.'

_publ_section_title
;Conformation of the two potential antipsychotic agents
 (--)-(<i>S</i>)-3-bromo-5,6-dimethoxy-<i>N</i>-[(1-ethyl-2-pyrrolidinyl)methyl]benzamide,
 FLB 457, and its 2-hydroxy analogue, FLB 463
;
_journal_issue 5
_journal_name_full 'Acta Crystallographica Section B'
_journal_page_first 847
_journal_page_last 856
_journal_paper_doi 10.1107/S0108768195001790
_journal_volume 51
_journal_year 1995
_chemical_formula_sum 'C16 H24 Br2 N2 O3'
_chemical_formula_weight 452.2
_symmetry_cell_setting orthorhombic
_symmetry_space_group_name_Hall 'P 2ac 2ab'
_symmetry_space_group_name_H-M 'P 21 21 21'
_cell_angle_alpha 90.0
_cell_angle_beta 90.0
_cell_angle_gamma 90.0
_cell_formula_units_Z 4
_cell_length_a 28.900(2)
_cell_length_b 8.747(3)
_cell_length_c 7.5850(10)
_cell_volume 1917.4(7)
_diffrn_radiation_type Cu
_diffrn_radiation_wavelength 1.54184
_exptl_absorpt_coefficient_mu 5.535
_exptl_crystal_density_diffrn 1.563
_cod_data_source_file ab0336.cif
_cod_data_source_block ab0336a
_cod_original_cell_volume 1917.4
_cod_database_code 2101330

loop_
_atom_site_label
_atom_site_fract_x
_atom_site_fract_y
_atom_site_fract_z
_atom_site_U_iso_or_equiv
C(1) .1030(5) -.1878(17) -.036(2) .042(5)
C(2) .0827(5) -.2838(17) -.153(2) .046(5)
C(3) .0382(6) -.3320(18) -.129(3) .056(6)
Br(3) .01098(8) -.4645(3) -.3021(3) .0894(9)
C(4) .0124(6) -.292(2) .017(2) .057(6)
C(5) .0322(6) -.1956(19) .136(2) .050(6)
O(5) .0087(4) -.1383(15) .2787(16) .071(5)
C(51) -.0389(7) -.173(3) .291(4) .098(10)
C(6) .0780(6) -.145(2) .118(2) .050(6)
O(6) .0956(4) -.0448(15) .2390(13) .056(4)
C(61) .1020(7) -.106(3) .411(2) .074(8)
C(7) .1518(5) -.135(2) -.073(2) .049(6)
O(7) .1704(4) -.1896(16) -.2036(18) .077(5)
N(8) .1712(4) -.0241(14) .0258(15) .044(4)
C(9) .2174(5) .036(2) -.016(2) .046(5)
C(10) .2164(4) .1645(15) -.148(2) .034(4)
C(11) .2650(5) .228(2) -.178(2) .062(6)
C(12) .2710(6) .351(2) -.037(3) .072(8)
C(13) .2244(8) .428(2) -.044(3) .074(8)
N(14) .1907(5) .2994(15) -.0700(18) .053(5)
C(15) .1489(6) .354(2) -.178(3) .076(8)
C(16) .1107(6) .234(2) -.190(3) .080(8)
Br .17184(7) .2602(3) .3470(2) .0728(7)
H(2) .1019(5) -.322(2) -.267(2) .05(1)
H(4) -.0223(6) -.335(2) .036(2) .05(1)
H(51A) -.0549(7) -.092(3) .379(4) .07(2)
H(51B) -.0432(7) -.288(3) .342(4) .07(02)
H(51C) -.0550(7) -.165(3) .162(4) .07(2)
H(61A) .1162(7) -.012(2) .486(2) .07(2)
H(61B) .1286(7) -.190(2) .387(2) .07(2)
H(61C) .0739(7) -.158(2) .483(2) .07(2)
H(8) .1526(4) .0210(10) .138(2) .05(1)
H(9A) .2329(5) .078(2) .105(2) .05(1)
H(9B) .2382(5) -.055(2) -.069(2) .05(1)
H(10) .2009(4) .119(2) -.266(2) .05(1)
H(11A) .2678(5) .278(2) -.308(2) .05(1)
H(11B) .2907(5) .139(2) -.163(2) .05(1)
H(12A) .2987(6) .429(2) -.069(3) .05(1)
H(12B) .2774(6) .301(2) .091(3) .05(1)
H(13A) .2229(8) .507(2) -.153(2) .05(1)
H(13B) .2174(8) .488(2) .077(2) .05(1)
H(14) .1763 .262(2) .054(2) .07(5)
H(15A) .1604(6) .381(2) -.310(3) .05(1)
H(15B) .1349(6) .455(2) -.117(3) .05(1)
H(16A) .0823(6) .287(2) -.260(3) .07(2)
H(16B) .0991(6) .196(2) -.063(3) .07(2)
H(16C) .1233(6) .138(2) -.266(3) .07(2)

loop_
_geom_angle_atom_site_label_1
_geom_angle_atom_site_label_2
_geom_angle_atom_site_label_3
_geom_angle
C(6) C(1) C(7) 123.0(10)
C(2) C(1) C(7) 118.0(10)
C(2) C(1) C(6) 119.0(10)
C(1) C(2) C(3) 121(2)
Br(3) C(3) C(2) 119.0(10)
C(2) C(3) C(4) 123(2)
Br(3) C(3) C(4) 119.0(10)
C(3) C(4) C(5) 117(2)
C(4) C(5) C(6) 122(2)
C(4) C(5) O(5) 123(2)
O(5) C(5) C(6) 115.0(10)
C(5) O(51) C(51) 117.0(10)
C(1) C(6) C(5) 118.0(10)
C(5) C(6) O(6) 119.0(10)
C(1) C(6) O(6) 122.0(10)
C(6) O(6) C(61) 115.0(10)
C(1) C(7) N(8) 120.0(10)
C(1) C(7) O(7) 116.0(10)
O(7) C(7) N(8) 123(2)
C(7) N(8) C(9) 121.0(10)
N(8) C(9) C(10) 113.0(10)
C(9) C(10) N(14) 109.0(10)
C(11) C(10) N(14) 103.0(10)
C(10) C(11) C(12) 105.0(10)
C(11) C(12) C(13) 101(2)
C(12) C(13) N(14) 104(2)
C(10) N(14) C(13) 109.0(10)
C(13) N(14) C(15) 110.0(10)
C(10) N(14) C(15) 115.0(10)
N(14) C(15) C(16) 113(2)

loop_
_geom_bond_atom_site_label_1
_geom_bond_atom_site_label_2
_geom_bond_distance
Br(3) C(3) 1.92(2)
C(1) C(2) 1.36(2)
C(1) C(6) 1.42(2)
C(1) C(7) 1.51(2)
C(2) C(3) 1.36(2)
C(3) C(4) 1.38(2)
C(4) C(5) 1.36(2)
C(5) O(5) 1.37(2)
C(5) C(6) 1.40(2)
O(5) C(51) 1.41(2)
C(6) O(6) 1.36(2)
O(6) C(61) 1.42(2)
C(7) O(7) 1.23(2)
C(7) N(8) 1.35(2)
N(8) C(9) 1.47(2)
C(9) C(10) 1.50(2)
C(10) C(11) 1.53(2)
C(10) N(14) 1.51(2)
C(11) C(12) 1.53(3)
C(12) C(13) 1.51(3)
C(13) N(14) 1.50(2)
N(14) C(15) 1.54(2)
C(15) C(16) 1.52(3)
